data_4086321
loop_
_publ_author_name
'Yousif, Maryam'
'Tjapkes, Daniel J.'
'Lord, Richard L.'
'Groysman, Stanislav'

_publ_section_title
;
 Catalytic Formation of Asymmetric Carbodiimides at Mononuclear
 Chromium(II/IV) Bis(alkoxide) Complexes
;
_journal_issue 20
_journal_name_full Organometallics
_journal_page_first 5119
_journal_paper_doi 10.1021/acs.organomet.5b00703
_journal_volume 34
_journal_year 2015
_chemical_formula_sum 'C44 H59.5 Cr N2 O4'
_chemical_formula_weight 732.44
_chemical_name_systematic
; 
 ? 
;
_space_group_IT_number 2
_symmetry_cell_setting triclinic
_symmetry_space_group_name_Hall '-P 1'
_symmetry_space_group_name_H-M 'P -1'
_atom_sites_solution_hydrogens geom
_atom_sites_solution_primary direct
_atom_sites_solution_secondary difmap
_audit_creation_method SHELXL-97
_cell_angle_alpha 89.863(4)
_cell_angle_beta 89.122(4)
_cell_angle_gamma 77.243(4)
_cell_formula_units_Z 4
_cell_length_a 12.7520(11)
_cell_length_b 14.2255(12)
_cell_length_c 22.6759(19)
_cell_measurement_temperature 100(2)
_cell_volume 4011.5(6)
_computing_structure_refinement 'SHELXL-97 (Sheldrick, 1997)'
_computing_structure_solution 'SHELXS-97 (Sheldrick, 1990)'
_diffrn_ambient_temperature 100(2)
_diffrn_measured_fraction_theta_full 0.952
_diffrn_measured_fraction_theta_max 0.952
_diffrn_measurement_device_type 'Bruker Apex2'
_diffrn_radiation_monochromator graphite
_diffrn_radiation_source 'fine-focus sealed tube'
_diffrn_radiation_type MoK\a
_diffrn_radiation_wavelength 0.71073
_diffrn_reflns_av_R_equivalents 0.0739
_diffrn_reflns_av_sigmaI/netI 0.0470
_diffrn_reflns_limit_h_max 14
_diffrn_reflns_limit_h_min -14
_diffrn_reflns_limit_k_max 15
_diffrn_reflns_limit_k_min -15
_diffrn_reflns_limit_l_max 25
_diffrn_reflns_limit_l_min -25
_diffrn_reflns_number 68867
_diffrn_reflns_theta_full 23.50
_diffrn_reflns_theta_max 23.50
_diffrn_reflns_theta_min 1.72
_exptl_absorpt_coefficient_mu 0.328
_exptl_absorpt_correction_T_max 0.9524
_exptl_absorpt_correction_T_min 0.9224
_exptl_absorpt_correction_type empirical
_exptl_absorpt_process_details SADABS
_exptl_crystal_colour red
_exptl_crystal_density_diffrn 1.213
_exptl_crystal_density_method 'not measured'
_exptl_crystal_description prisms
_exptl_crystal_F_000 1574
_exptl_crystal_size_max 0.25
_exptl_crystal_size_mid 0.20
_exptl_crystal_size_min 0.15
_refine_diff_density_max 2.127
_refine_diff_density_min -0.574
_refine_diff_density_rms 0.104
_refine_ls_extinction_method none
_refine_ls_goodness_of_fit_ref 1.059
_refine_ls_hydrogen_treatment mixed
_refine_ls_matrix_type full
_refine_ls_number_parameters 994
_refine_ls_number_reflns 11282
_refine_ls_number_restraints 994
_refine_ls_restrained_S_all 1.017
_refine_ls_R_factor_all 0.1133
_refine_ls_R_factor_gt 0.0889
_refine_ls_shift/su_max 0.005
_refine_ls_shift/su_mean 0.000
_refine_ls_structure_factor_coef Fsqd
_refine_ls_weighting_details 'calc w=1/[\s^2^(Fo^2^)+(0.1294P)^2^+17.5630P] where P=(Fo^2^+2Fc^2^)/3'
_refine_ls_weighting_scheme calc
_refine_ls_wR_factor_gt 0.2368
_refine_ls_wR_factor_ref 0.2608
_reflns_number_gt 8529
_reflns_number_total 11282
_reflns_threshold_expression >2sigma(I)
_cod_data_source_file om5b00703_si_001.cif
_cod_data_source_block sg596_87resolution_compound_5
_cod_depositor_comments 'Adding full bibliography for 4086317--4086323.cif.'
_cod_original_sg_symbol_H-M P-1
_cod_original_formula_sum 'C44 H59.50 Cr N2 O4'
_cod_database_code 4086321

loop_
_symmetry_equiv_pos_as_xyz
'x, y, z'
'-x, -y, -z'

loop_
_atom_site_label
_atom_site_type_symbol
_atom_site_fract_x
_atom_site_fract_y
_atom_site_fract_z
_atom_site_U_iso_or_equiv
_atom_site_adp_type
_atom_site_occupancy
_atom_site_symmetry_multiplicity
_atom_site_calc_flag
_atom_site_refinement_flags
_atom_site_disorder_assembly
_atom_site_disorder_group
Cr1 Cr 0.30383(7) 0.79390(6) 0.36926(4) 0.0270(3) Uani 1 1 d U . .
O2 O 0.2010(3) 0.7612(3) 0.41321(16) 0.0344(9) Uani 1 1 d U . .
O1 O 0.4242(3) 0.7005(3) 0.36848(15) 0.0290(8) Uani 1 1 d U . .
O4 O 0.1414(3) 0.9962(3) 0.09027(17) 0.0408(10) Uani 1 1 d U . .
N1 N 0.2656(4) 0.8160(4) 0.3009(2) 0.0362(12) Uani 1 1 d U . .
N2 N 0.3249(4) 0.8980(3) 0.3943(2) 0.0348(11) Uani 1 1 d U . .
C12 C 0.5770(5) 0.6991(4) 0.4309(2) 0.0294(12) Uani 1 1 d U . .
C1 C 0.5363(5) 0.6667(4) 0.3692(2) 0.0290(12) Uani 1 1 d U . .
C16 C 0.3277(5) 0.9930(4) 0.3829(2) 0.0304(12) Uani 1 1 d U . .
C26 C 0.1789(5) 0.9487(4) 0.1403(3) 0.0336(13) Uani 1 1 d U . .
C17 C 0.3874(5) 1.0178(5) 0.3358(3) 0.0406(14) Uani 1 1 d U . .
H17 H 0.4274 0.9692 0.3106 0.049 Uiso 1 1 calc R . .
C6 C 0.5237(5) 0.7523(4) 0.2699(2) 0.0352(13) Uani 1 1 d U . .
H6 H 0.4483 0.7571 0.2724 0.042 Uiso 1 1 calc R . .
C11 C 0.5879(5) 0.7096(4) 0.3159(2) 0.0280(12) Uani 1 1 d U . .
C24 C 0.2601(5) 0.8092(4) 0.1960(2) 0.0325(13) Uani 1 1 d U . .
H24 H 0.2958 0.7432 0.1976 0.039 Uiso 1 1 calc R . .
C14 C 0.5920(5) 0.8024(4) 0.4259(2) 0.0299(12) Uani 1 1 d U . .
H14A H 0.5302 0.8422 0.4058 0.045 Uiso 1 1 calc R . .
H14B H 0.6579 0.8030 0.4032 0.045 Uiso 1 1 calc R . .
H14C H 0.5975 0.8284 0.4654 0.045 Uiso 1 1 calc R . .
C10 C 0.6970(5) 0.7058(4) 0.3096(3) 0.0335(13) Uani 1 1 d U . .
H10 H 0.7436 0.6782 0.3404 0.040 Uiso 1 1 calc R . .
C25 C 0.2285(5) 0.8521(4) 0.1416(2) 0.0323(13) Uani 1 1 d U . .
H25 H 0.2410 0.8154 0.1063 0.039 Uiso 1 1 calc R . .
C35 C 0.0110(5) 0.8374(4) 0.4081(3) 0.0368(13) Uani 1 1 d U . .
C20 C 0.2713(5) 1.1600(5) 0.4075(3) 0.0471(15) Uani 1 1 d U A .
H20 H 0.2307 1.2092 0.4321 0.057 Uiso 1 1 calc R . .
C23 C 0.2397(4) 0.8621(4) 0.2472(2) 0.0321(13) Uani 1 1 d U . .
C8 C 0.6754(5) 0.7832(5) 0.2153(3) 0.0424(15) Uani 1 1 d U . .
H8 H 0.7050 0.8085 0.1817 0.051 Uiso 1 1 calc R . .
C18 C 0.3882(6) 1.1138(5) 0.3259(3) 0.0498(16) Uani 1 1 d U A .
H18 H 0.4298 1.1304 0.2940 0.060 Uiso 1 1 calc R . .
C15 C 0.4929(5) 0.6982(4) 0.4804(2) 0.0339(13) Uani 1 1 d U . .
H15A H 0.5203 0.7168 0.5178 0.051 Uiso 1 1 calc R . .
H15B H 0.4791 0.6334 0.4840 0.051 Uiso 1 1 calc R . .
H15C H 0.4259 0.7441 0.4709 0.051 Uiso 1 1 calc R . .
C30 C 0.0970(5) 0.7415(4) 0.4224(3) 0.0384(13) Uani 1 1 d U . .
C4 C 0.4940(6) 0.5399(5) 0.2994(3) 0.0424(15) Uani 1 1 d U . .
H4A H 0.5025 0.4710 0.2913 0.064 Uiso 1 1 calc R . .
H4B H 0.5250 0.5703 0.2667 0.064 Uiso 1 1 calc R . .
H4C H 0.4174 0.5701 0.3038 0.064 Uiso 1 1 calc R . .
C5 C 0.5008(6) 0.5038(4) 0.4060(3) 0.0462(17) Uani 1 1 d U . .
H5A H 0.5054 0.4362 0.3955 0.069 Uiso 1 1 calc R . .
H5B H 0.4252 0.5367 0.4112 0.069 Uiso 1 1 calc R . .
H5C H 0.5390 0.5070 0.4429 0.069 Uiso 1 1 calc R . .
C3 C 0.6702(5) 0.4983(4) 0.3479(3) 0.0402(14) Uani 1 1 d U . .
H3A H 0.7092 0.4998 0.3846 0.060 Uiso 1 1 calc R . .
H3B H 0.7040 0.5290 0.3163 0.060 Uiso 1 1 calc R . .
H3C H 0.6721 0.4312 0.3371 0.060 Uiso 1 1 calc R . .
C28 C 0.1921(5) 0.9605(5) 0.2445(3) 0.0404(15) Uani 1 1 d U . .
H28 H 0.1806 0.9979 0.2796 0.049 Uiso 1 1 calc R . .
C7 C 0.5675(5) 0.7885(5) 0.2198(3) 0.0421(15) Uani 1 1 d U . .
H7 H 0.5217 0.8168 0.1889 0.050 Uiso 1 1 calc R . .
C21 C 0.2702(5) 1.0658(4) 0.4185(3) 0.0355(13) Uani 1 1 d U . .
H21 H 0.2295 1.0501 0.4511 0.043 Uiso 1 1 calc R . .
C13 C 0.6834(5) 0.6381(4) 0.4539(3) 0.0389(14) Uani 1 1 d U . .
H13A H 0.7054 0.6693 0.4886 0.058 Uiso 1 1 calc R . .
H13B H 0.7391 0.6321 0.4230 0.058 Uiso 1 1 calc R . .
H13C H 0.6735 0.5738 0.4647 0.058 Uiso 1 1 calc R . .
C29 C 0.1289(5) 0.9392(4) 0.0413(3) 0.0393(15) Uani 1 1 d U . .
H29A H 0.1996 0.9034 0.0276 0.059 Uiso 1 1 calc R . .
H29B H 0.0937 0.9808 0.0096 0.059 Uiso 1 1 calc R . .
H29C H 0.0845 0.8938 0.0528 0.059 Uiso 1 1 calc R . .
C39 C 0.0840(5) 0.6596(5) 0.3788(3) 0.0469(15) Uani 1 1 d U . .
C2 C 0.5522(5) 0.5531(4) 0.3566(3) 0.0358(13) Uani 1 1 d U . .
C27 C 0.1618(5) 1.0032(4) 0.1909(3) 0.0395(14) Uani 1 1 d U . .
H27 H 0.1293 1.0700 0.1890 0.047 Uiso 1 1 calc R . .
O3 O 0.3167(15) 1.2856(10) 0.3634(9) 0.063(4) Uani 0.490(15) 1 d PU A 1
C91 C 0.3729(14) 1.3203(11) 0.3176(9) 0.070(5) Uani 0.490(15) 1 d PU A 1
H91A H 0.4496 1.2897 0.3198 0.105 Uiso 0.490(15) 1 calc PR A 1
H91B H 0.3634 1.3903 0.3215 0.105 Uiso 0.490(15) 1 calc PR A 1
H91C H 0.3451 1.3051 0.2796 0.105 Uiso 0.490(15) 1 calc PR A 1
O33 O 0.3470(15) 1.2705(9) 0.3386(7) 0.060(4) Uani 0.510(15) 1 d PDU A 2
C90 C 0.2904(13) 1.3474(11) 0.3719(7) 0.065(5) Uani 0.510(15) 1 d PDU A 2
H90A H 0.2139 1.3463 0.3725 0.097 Uiso 0.510(15) 1 calc PR A 2
H90B H 0.3002 1.4080 0.3544 0.097 Uiso 0.510(15) 1 calc PR A 2
H90C H 0.3173 1.3421 0.4123 0.097 Uiso 0.510(15) 1 calc PR A 2
C9 C 0.7408(5) 0.7409(5) 0.2600(3) 0.0407(14) Uani 1 1 d U . .
H9 H 0.8163 0.7356 0.2569 0.049 Uiso 1 1 calc R . .
C37 C -0.1006(6) 0.8483(6) 0.4365(4) 0.062(2) Uani 1 1 d U . .
H37A H -0.1249 0.7880 0.4321 0.093 Uiso 1 1 calc R . .
H37B H -0.1513 0.9006 0.4170 0.093 Uiso 1 1 calc R . .
H37C H -0.0973 0.8634 0.4784 0.093 Uiso 1 1 calc R . .
C19 C 0.3304(6) 1.1846(5) 0.3610(4) 0.0519(17) Uani 1 1 d DU . .
C40 C 0.1686(6) 0.6150(5) 0.3432(3) 0.0547(17) Uani 1 1 d U . .
H40 H 0.2345 0.6356 0.3447 0.066 Uiso 1 1 calc R . .
C31 C 0.1035(5) 0.7033(5) 0.4882(3) 0.0497(16) Uani 1 1 d U . .
C38 C 0.0502(6) 0.9294(5) 0.4240(3) 0.0503(17) Uani 1 1 d U . .
H38A H 0.0690 0.9276 0.4657 0.075 Uiso 1 1 calc R . .
H38B H -0.0072 0.9863 0.4164 0.075 Uiso 1 1 calc R . .
H38C H 0.1136 0.9327 0.3997 0.075 Uiso 1 1 calc R . .
C32 C 0.2012(6) 0.6198(6) 0.4910(4) 0.063(2) Uani 1 1 d U . .
H32A H 0.2651 0.6414 0.4771 0.094 Uiso 1 1 calc R . .
H32B H 0.1898 0.5670 0.4660 0.094 Uiso 1 1 calc R . .
H32C H 0.2115 0.5972 0.5318 0.094 Uiso 1 1 calc R . .
C36 C -0.0080(5) 0.8473(5) 0.3408(3) 0.0453(16) Uani 1 1 d U . .
H36A H 0.0612 0.8407 0.3200 0.068 Uiso 1 1 calc R . .
H36B H -0.0536 0.9107 0.3323 0.068 Uiso 1 1 calc R . .
H36C H -0.0435 0.7968 0.3275 0.068 Uiso 1 1 calc R . .
C44 C -0.0116(6) 0.6293(5) 0.3763(4) 0.069(2) Uani 1 1 d U . .
H44 H -0.0716 0.6604 0.3997 0.082 Uiso 1 1 calc R . .
C34 C 0.0078(7) 0.6603(7) 0.5087(4) 0.081(3) Uani 1 1 d U . .
H34A H 0.0193 0.6368 0.5493 0.122 Uiso 1 1 calc R . .
H34B H 0.0023 0.6067 0.4827 0.122 Uiso 1 1 calc R . .
H34C H -0.0588 0.7101 0.5071 0.122 Uiso 1 1 calc R . .
C33 C 0.1183(7) 0.7790(6) 0.5312(3) 0.072(2) Uani 1 1 d U . .
H33A H 0.1445 0.7484 0.5685 0.107 Uiso 1 1 calc R . .
H33B H 0.0494 0.8244 0.5381 0.107 Uiso 1 1 calc R . .
H33C H 0.1708 0.8136 0.5151 0.107 Uiso 1 1 calc R . .
C43 C -0.0202(7) 0.5537(6) 0.3396(5) 0.088(3) Uani 1 1 d U . .
H43 H -0.0861 0.5331 0.3386 0.105 Uiso 1 1 calc R . .
C41 C 0.1600(8) 0.5408(6) 0.3053(4) 0.076(2) Uani 1 1 d U . .
H41 H 0.2182 0.5122 0.2799 0.091 Uiso 1 1 calc R . .
C42 C 0.0634(8) 0.5086(6) 0.3052(5) 0.087(3) Uani 1 1 d U . .
H42 H 0.0568 0.4556 0.2813 0.104 Uiso 1 1 calc R . .
Cr2 Cr 0.70359(7) 0.20492(6) 0.12905(4) 0.0252(3) Uani 1 1 d U . .
O5 O 0.7767(3) 0.2979(2) 0.12648(15) 0.0277(8) Uani 1 1 d U . .
O8 O 0.6439(4) 0.0088(3) 0.41086(16) 0.0387(10) Uani 1 1 d U . .
O7 O 0.9750(4) -0.2830(3) 0.1406(2) 0.0503(12) Uani 1 1 d U . .
O6 O 0.5878(3) 0.2325(3) 0.08463(17) 0.0370(10) Uani 1 1 d U B .
N3 N 0.7780(4) 0.0998(3) 0.1082(2) 0.0350(11) Uani 1 1 d U . .
C60 C 0.9425(4) 0.2942(4) 0.1770(2) 0.0267(11) Uani 1 1 d U . .
C70 C 0.9277(5) 0.3063(4) 0.0627(2) 0.0297(12) Uani 1 1 d U . .
C55 C 0.6525(5) 0.0579(4) 0.3599(2) 0.0308(13) Uani 1 1 d U . .
N4 N 0.6693(4) 0.1917(4) 0.1985(2) 0.0346(11) Uani 1 1 d U . .
C49 C 0.9492(5) -0.1170(4) 0.1738(3) 0.0362(14) Uani 1 1 d U . .
H49 H 0.9977 -0.1340 0.2054 0.043 Uiso 1 1 calc R . .
C56 C 0.6437(5) 0.1567(4) 0.3577(3) 0.0403(15) Uani 1 1 d U . .
H56 H 0.6341 0.1942 0.3928 0.048 Uiso 1 1 calc R . .
C50 C 0.8984(5) -0.0212(4) 0.1645(3) 0.0347(13) Uani 1 1 d U . .
H50 H 0.9120 0.0272 0.1902 0.042 Uiso 1 1 calc R . .
C61 C 0.9011(5) 0.2503(4) 0.2238(2) 0.0322(13) Uani 1 1 d U . .
H61 H 0.8287 0.2436 0.2222 0.039 Uiso 1 1 calc R . .
C45 C 0.8281(5) 0.0042(4) 0.1182(2) 0.0293(12) Uani 1 1 d U . .
C73 C 0.9947(5) 0.2039(4) 0.0659(2) 0.0299(12) Uani 1 1 d U . .
H73A H 0.9537 0.1631 0.0868 0.045 Uiso 1 1 calc R . .
H73B H 1.0612 0.2037 0.0871 0.045 Uiso 1 1 calc R . .
H73C H 1.0125 0.1790 0.0259 0.045 Uiso 1 1 calc R . .
C74 C 0.4775(5) 0.2448(5) 0.0719(3) 0.0377(13) Uani 1 1 d U . .
C47 C 0.8577(5) -0.1620(4) 0.0906(2) 0.0332(13) Uani 1 1 d U . .
H47 H 0.8430 -0.2108 0.0655 0.040 Uiso 1 1 calc R . .
C46 C 0.8087(5) -0.0675(4) 0.0811(2) 0.0291(12) Uani 1 1 d U . .
H46 H 0.7612 -0.0508 0.0489 0.035 Uiso 1 1 calc R . .
C53 C 0.6756(5) 0.0453(4) 0.2553(3) 0.0392(14) Uani 1 1 d U . .
H53 H 0.6862 0.0072 0.2204 0.047 Uiso 1 1 calc R . .
C59 C 0.8704(4) 0.3368(4) 0.1248(2) 0.0266(11) Uani 1 1 d U . .
C52 C 0.6653(5) 0.1463(4) 0.2520(2) 0.0299(12) Uani 1 1 d U . .
C62 C 0.9616(5) 0.2155(4) 0.2729(3) 0.0405(15) Uani 1 1 d U . .
H62 H 0.9302 0.1859 0.3041 0.049 Uiso 1 1 calc R . .
C71 C 0.8434(5) 0.3075(4) 0.0141(2) 0.0372(14) Uani 1 1 d U . .
H71A H 0.8799 0.2964 -0.0245 0.056 Uiso 1 1 calc R . .
H71B H 0.7926 0.3702 0.0140 0.056 Uiso 1 1 calc R . .
H71C H 0.8044 0.2565 0.0219 0.056 Uiso 1 1 calc R . .
C54 C 0.6700(5) 0.0027(4) 0.3100(3) 0.0398(15) Uani 1 1 d U . .
H54 H 0.6784 -0.0651 0.3128 0.048 Uiso 1 1 calc R . .
C64 C 1.1100(5) 0.2675(4) 0.2306(3) 0.0413(14) Uani 1 1 d U . .
H64 H 1.1825 0.2737 0.2322 0.050 Uiso 1 1 calc R . .
C65 C 1.0483(5) 0.3022(4) 0.1819(3) 0.0363(13) Uani 1 1 d U . .
H65 H 1.0797 0.3324 0.1510 0.044 Uiso 1 1 calc R . .
C57 C 0.6494(6) 0.1998(4) 0.3029(3) 0.0418(15) Uani 1 1 d U . .
H57 H 0.6422 0.2677 0.3007 0.050 Uiso 1 1 calc R . .
C81 C 0.4792(5) 0.2463(5) 0.0010(3) 0.0421(15) Uani 1 1 d U B .
C72 C 1.0014(5) 0.3711(4) 0.0384(3) 0.0433(15) Uani 1 1 d U . .
H72A H 1.0545 0.3772 0.0681 0.065 Uiso 1 1 calc R . .
H72B H 0.9578 0.4350 0.0292 0.065 Uiso 1 1 calc R . .
H72C H 1.0386 0.3420 0.0026 0.065 Uiso 1 1 calc R . .
C48 C 0.9286(5) -0.1866(4) 0.1368(3) 0.0342(13) Uani 1 1 d U . .
C66 C 0.8225(5) 0.4485(4) 0.1381(3) 0.0346(13) Uani 1 1 d U . .
C69 C 0.7561(6) 0.4584(4) 0.1948(3) 0.0431(15) Uani 1 1 d U . .
H69A H 0.7239 0.5266 0.2021 0.065 Uiso 1 1 calc R . .
H69B H 0.8025 0.4324 0.2277 0.065 Uiso 1 1 calc R . .
H69C H 0.6990 0.4227 0.1912 0.065 Uiso 1 1 calc R . .
C68 C 0.9104(6) 0.5067(4) 0.1480(3) 0.0518(17) Uani 1 1 d U . .
H68A H 0.9576 0.5011 0.1131 0.078 Uiso 1 1 calc R . .
H68B H 0.9528 0.4811 0.1825 0.078 Uiso 1 1 calc R . .
H68C H 0.8761 0.5746 0.1548 0.078 Uiso 1 1 calc R . .
C63 C 1.0665(5) 0.2240(5) 0.2765(3) 0.0445(15) Uani 1 1 d U . .
H63 H 1.1083 0.2003 0.3099 0.053 Uiso 1 1 calc R . .
C58 C 0.6028(6) 0.0628(5) 0.4610(3) 0.0478(17) Uani 1 1 d U . .
H58A H 0.6515 0.1042 0.4719 0.072 Uiso 1 1 calc R . .
H58B H 0.5965 0.0191 0.4937 0.072 Uiso 1 1 calc R . .
H58C H 0.5318 0.1029 0.4524 0.072 Uiso 1 1 calc R . .
C85 C 0.4357(6) 0.1595(6) 0.1026(3) 0.0525(17) Uani 1 1 d U B .
C67 C 0.7483(6) 0.4969(4) 0.0897(3) 0.0496(17) Uani 1 1 d U . .
H67A H 0.6976 0.4568 0.0799 0.074 Uiso 1 1 calc R . .
H67B H 0.7911 0.5050 0.0545 0.074 Uiso 1 1 calc R . .
H67C H 0.7084 0.5602 0.1034 0.074 Uiso 1 1 calc R . .
C51 C 1.0406(5) -0.3154(5) 0.1899(4) 0.0550(19) Uani 1 1 d U . .
H51A H 1.1010 -0.2831 0.1903 0.082 Uiso 1 1 calc R . .
H51B H 1.0683 -0.3853 0.1870 0.082 Uiso 1 1 calc R . .
H51C H 0.9979 -0.3003 0.2263 0.082 Uiso 1 1 calc R . .
C75 C 0.4197(6) 0.3421(6) 0.0951(4) 0.0602(19) Uani 1 1 d U B 3
C76 C 0.3069(10) 0.3877(10) 0.0794(6) 0.057(3) Uani 0.70 1 d PU B 3
C77 C 0.2544(10) 0.4748(9) 0.0988(6) 0.071(3) Uani 0.70 1 d PU B 3
H77 H 0.1789 0.4951 0.0939 0.085 Uiso 0.70 1 calc PR B 3
C78 C 0.3103(11) 0.5339(11) 0.1257(7) 0.078(4) Uani 0.70 1 d PU B 3
H78 H 0.2770 0.5987 0.1353 0.093 Uiso 0.70 1 calc PR B 3
C79 C 0.4235(8) 0.4939(7) 0.1391(5) 0.095(3) Uani 1 1 d U B 3
H79 H 0.4619 0.5302 0.1622 0.115 Uiso 1 1 calc R B 3
C80 C 0.4743(7) 0.4047(6) 0.1186(4) 0.075(2) Uani 1 1 d U B 3
H80 H 0.5504 0.3860 0.1210 0.090 Uiso 1 1 calc R B 3
C96 C 0.316(2) 0.3539(18) 0.1114(17) 0.063(8) Uani 0.30 1 d PU C 4
C97 C 0.328(3) 0.495(2) 0.168(2) 0.091(10) Uani 0.30 1 d PU C 4
C98 C 0.269(2) 0.4392(16) 0.1468(15) 0.068(6) Uani 0.30 1 d PU C 4
C83 C 0.5282(7) 0.3277(7) -0.0203(4) 0.075(3) Uani 1 1 d U . .
H83A H 0.6031 0.3165 -0.0076 0.113 Uiso 1 1 calc R B .
H83B H 0.4876 0.3886 -0.0036 0.113 Uiso 1 1 calc R . .
H83C H 0.5259 0.3309 -0.0634 0.113 Uiso 1 1 calc R . .
C82 C 0.3699(7) 0.2604(7) -0.0269(4) 0.082(3) Uani 1 1 d U . .
H82A H 0.3217 0.3173 -0.0097 0.123 Uiso 1 1 calc R B .
H82B H 0.3402 0.2034 -0.0196 0.123 Uiso 1 1 calc R . .
H82C H 0.3770 0.2697 -0.0695 0.123 Uiso 1 1 calc R . .
C87 C 0.5190(8) 0.0655(6) 0.1046(5) 0.088(3) Uani 1 1 d U . .
H87A H 0.5856 0.0770 0.1212 0.132 Uiso 1 1 calc R B .
H87B H 0.5334 0.0396 0.0646 0.132 Uiso 1 1 calc R . .
H87C H 0.4920 0.0192 0.1294 0.132 Uiso 1 1 calc R . .
C88 C 0.3306(7) 0.1370(8) 0.0791(5) 0.097(3) Uani 1 1 d U . .
H88A H 0.3451 0.1045 0.0408 0.145 Uiso 1 1 calc R B .
H88B H 0.2767 0.1972 0.0745 0.145 Uiso 1 1 calc R . .
H88C H 0.3037 0.0950 0.1071 0.145 Uiso 1 1 calc R . .
C84 C 0.5462(7) 0.1505(6) -0.0228(4) 0.075(2) Uani 1 1 d U . .
H84A H 0.5532 0.1542 -0.0658 0.113 Uiso 1 1 calc R B .
H84B H 0.5105 0.0982 -0.0124 0.113 Uiso 1 1 calc R . .
H84C H 0.6178 0.1378 -0.0053 0.113 Uiso 1 1 calc R . .
C86 C 0.4099(8) 0.1818(10) 0.1678(4) 0.105(3) Uani 1 1 d U . .
H86A H 0.3939 0.1249 0.1873 0.157 Uiso 1 1 calc R B .
H86B H 0.3474 0.2358 0.1714 0.157 Uiso 1 1 calc R . .
H86C H 0.4720 0.1989 0.1865 0.157 Uiso 1 1 calc R . .

loop_
_atom_site_aniso_label
_atom_site_aniso_U_11
_atom_site_aniso_U_22
_atom_site_aniso_U_33
_atom_site_aniso_U_23
_atom_site_aniso_U_13
_atom_site_aniso_U_12
Cr1 0.0262(5) 0.0376(5) 0.0182(5) 0.0035(4) 0.0007(4) -0.0093(4)
O2 0.032(2) 0.039(2) 0.032(2) 0.0076(17) 0.0085(18) -0.0079(17)
O1 0.024(2) 0.039(2) 0.026(2) 0.0057(16) -0.0017(16) -0.0112(16)
O4 0.049(3) 0.038(2) 0.034(2) 0.0079(17) -0.019(2) -0.0056(19)
N1 0.022(3) 0.060(3) 0.026(2) 0.006(2) -0.003(2) -0.008(2)
N2 0.035(3) 0.037(2) 0.034(3) 0.008(2) -0.002(2) -0.012(2)
C12 0.028(3) 0.027(3) 0.032(3) 0.003(2) -0.005(2) -0.004(2)
C1 0.031(3) 0.029(3) 0.027(3) 0.004(2) -0.001(2) -0.008(2)
C16 0.035(3) 0.035(3) 0.024(3) 0.007(2) -0.011(2) -0.012(2)
C26 0.029(3) 0.039(3) 0.033(3) 0.006(2) -0.009(3) -0.008(2)
C17 0.039(4) 0.047(3) 0.037(3) 0.007(3) -0.002(3) -0.012(3)
C6 0.026(3) 0.049(4) 0.031(3) 0.007(3) 0.003(2) -0.007(3)
C11 0.031(3) 0.025(3) 0.030(3) 0.001(2) 0.003(2) -0.009(2)
C24 0.029(3) 0.036(3) 0.032(3) 0.005(2) -0.006(3) -0.005(2)
C14 0.028(3) 0.036(3) 0.027(3) 0.000(2) -0.001(2) -0.010(2)
C10 0.029(3) 0.033(3) 0.036(3) -0.002(2) 0.000(3) -0.002(2)
C25 0.032(3) 0.039(3) 0.025(3) 0.001(2) -0.003(3) -0.005(2)
C35 0.031(3) 0.042(3) 0.038(3) 0.000(3) 0.004(3) -0.010(2)
C20 0.042(4) 0.038(3) 0.060(4) -0.005(3) -0.016(3) -0.006(3)
C23 0.023(3) 0.049(3) 0.023(3) 0.001(2) -0.002(2) -0.006(2)
C8 0.043(4) 0.051(4) 0.037(3) 0.001(3) 0.013(3) -0.017(3)
C18 0.049(4) 0.054(4) 0.053(4) 0.027(3) -0.014(3) -0.024(3)
C15 0.045(4) 0.030(3) 0.028(3) 0.004(2) -0.002(3) -0.012(3)
C30 0.028(3) 0.043(3) 0.044(3) 0.005(2) 0.009(3) -0.009(2)
C4 0.050(4) 0.044(4) 0.037(3) -0.007(3) 0.001(3) -0.019(3)
C5 0.078(5) 0.025(3) 0.039(3) -0.001(3) 0.012(3) -0.020(3)
C3 0.055(4) 0.027(3) 0.035(3) -0.002(3) -0.001(3) -0.003(3)
C28 0.038(4) 0.049(3) 0.032(3) -0.006(3) -0.009(3) -0.003(3)
C7 0.038(3) 0.056(4) 0.030(3) 0.013(3) 0.005(3) -0.004(3)
C21 0.036(4) 0.040(3) 0.031(3) 0.002(2) -0.009(3) -0.010(3)
C13 0.042(4) 0.038(3) 0.035(3) 0.005(3) -0.012(3) -0.005(3)
C29 0.037(4) 0.049(4) 0.030(3) 0.008(3) -0.010(3) -0.006(3)
C39 0.031(3) 0.039(3) 0.068(4) 0.002(3) -0.011(3) -0.004(3)
C2 0.048(4) 0.034(3) 0.028(3) 0.004(2) 0.001(3) -0.014(3)
C27 0.041(4) 0.035(3) 0.041(3) -0.001(2) -0.012(3) -0.004(3)
O3 0.042(10) 0.037(5) 0.111(14) 0.003(7) 0.000(8) -0.012(6)
C91 0.052(10) 0.030(8) 0.132(15) 0.015(8) 0.000(9) -0.017(7)
O33 0.046(10) 0.051(6) 0.086(11) 0.038(6) -0.012(7) -0.012(6)
C90 0.068(11) 0.045(7) 0.084(11) 0.027(8) -0.017(8) -0.018(8)
C9 0.031(3) 0.052(4) 0.042(4) -0.004(3) 0.009(3) -0.016(3)
C37 0.037(4) 0.065(5) 0.078(5) 0.015(4) 0.005(4) 0.001(3)
C19 0.039(4) 0.041(3) 0.080(5) 0.024(3) -0.026(3) -0.017(3)
C40 0.057(4) 0.039(4) 0.064(5) -0.003(3) -0.004(3) -0.001(3)
C31 0.036(4) 0.058(4) 0.052(4) 0.021(3) 0.010(3) -0.003(3)
C38 0.044(4) 0.042(3) 0.061(4) -0.003(3) -0.013(3) -0.001(3)
C32 0.046(4) 0.068(5) 0.071(5) 0.034(4) -0.004(4) -0.005(3)
C36 0.040(4) 0.046(4) 0.048(4) 0.005(3) -0.008(3) -0.005(3)
C44 0.040(4) 0.051(4) 0.114(7) -0.005(4) -0.014(4) -0.007(3)
C34 0.049(5) 0.113(7) 0.082(6) 0.043(5) 0.017(4) -0.020(4)
C33 0.076(6) 0.089(5) 0.044(4) 0.019(4) -0.008(4) -0.005(4)
C43 0.058(5) 0.041(4) 0.163(9) -0.004(5) -0.040(5) -0.007(4)
C41 0.077(5) 0.054(5) 0.089(6) -0.016(4) -0.019(5) 0.005(4)
C42 0.090(6) 0.043(4) 0.119(7) -0.022(4) -0.051(5) 0.005(4)
Cr2 0.0245(5) 0.0327(5) 0.0195(5) 0.0069(4) -0.0051(4) -0.0081(4)
O5 0.022(2) 0.033(2) 0.029(2) 0.0112(16) -0.0050(16) -0.0070(16)
O8 0.055(3) 0.035(2) 0.026(2) 0.0082(16) 0.0041(19) -0.0084(19)
O7 0.053(3) 0.031(2) 0.068(3) 0.006(2) -0.009(2) -0.012(2)
O6 0.031(2) 0.052(2) 0.033(2) 0.0171(18) -0.0153(18) -0.0168(18)
N3 0.036(3) 0.036(2) 0.035(3) 0.001(2) -0.004(2) -0.012(2)
C60 0.023(3) 0.026(3) 0.030(3) -0.003(2) 0.002(2) -0.003(2)
C70 0.029(3) 0.032(3) 0.029(3) 0.006(2) 0.005(2) -0.008(2)
C55 0.041(4) 0.029(3) 0.025(3) 0.006(2) 0.001(3) -0.012(2)
N4 0.029(3) 0.052(3) 0.028(2) 0.010(2) -0.007(2) -0.022(2)
C49 0.035(3) 0.035(3) 0.038(3) 0.001(2) -0.005(3) -0.006(2)
C56 0.059(4) 0.040(3) 0.026(3) -0.003(2) 0.001(3) -0.019(3)
C50 0.031(3) 0.035(3) 0.039(3) -0.003(2) -0.005(3) -0.009(2)
C61 0.030(3) 0.037(3) 0.031(3) 0.005(2) -0.007(2) -0.010(2)
C45 0.029(3) 0.030(3) 0.030(3) 0.000(2) 0.005(2) -0.008(2)
C73 0.035(3) 0.032(3) 0.022(3) 0.000(2) 0.005(2) -0.007(2)
C74 0.023(3) 0.058(3) 0.033(3) 0.007(3) -0.005(2) -0.011(3)
C47 0.039(4) 0.035(3) 0.031(3) 0.001(2) 0.004(3) -0.020(3)
C46 0.030(3) 0.034(3) 0.027(3) 0.002(2) 0.003(2) -0.016(2)
C53 0.049(4) 0.045(3) 0.026(3) 0.000(2) -0.001(3) -0.015(3)
C59 0.031(3) 0.026(3) 0.024(3) 0.005(2) 0.000(2) -0.010(2)
C52 0.029(3) 0.045(3) 0.020(3) 0.010(2) -0.002(2) -0.018(3)
C62 0.045(4) 0.048(4) 0.030(3) 0.007(3) -0.013(3) -0.014(3)
C71 0.041(4) 0.043(3) 0.026(3) 0.002(3) -0.002(3) -0.006(3)
C54 0.053(4) 0.032(3) 0.033(3) 0.002(2) 0.006(3) -0.008(3)
C64 0.029(3) 0.045(4) 0.050(4) -0.014(3) -0.008(3) -0.007(3)
C65 0.032(3) 0.038(3) 0.039(3) -0.006(3) 0.004(3) -0.009(3)
C57 0.065(5) 0.033(3) 0.033(3) 0.007(2) 0.001(3) -0.023(3)
C81 0.038(4) 0.056(4) 0.038(3) 0.013(3) -0.020(3) -0.020(3)
C72 0.045(4) 0.035(3) 0.053(4) -0.002(3) 0.015(3) -0.017(3)
C48 0.032(3) 0.030(3) 0.042(3) 0.005(2) 0.007(3) -0.012(2)
C66 0.039(4) 0.027(3) 0.036(3) 0.004(2) 0.001(3) -0.004(2)
C69 0.049(4) 0.034(3) 0.040(3) 0.001(3) 0.004(3) 0.003(3)
C68 0.068(5) 0.029(3) 0.060(4) -0.007(3) 0.007(4) -0.014(3)
C63 0.043(4) 0.048(4) 0.040(3) -0.005(3) -0.015(3) -0.002(3)
C58 0.073(5) 0.047(4) 0.024(3) 0.006(3) 0.006(3) -0.014(3)
C85 0.038(4) 0.081(4) 0.046(4) 0.013(3) -0.007(3) -0.029(3)
C67 0.059(5) 0.033(3) 0.049(4) 0.004(3) 0.001(3) 0.008(3)
C51 0.034(4) 0.039(4) 0.090(5) 0.010(3) -0.011(4) -0.004(3)
C75 0.036(4) 0.066(4) 0.082(5) -0.012(4) 0.007(4) -0.019(3)
C76 0.042(5) 0.064(7) 0.064(8) -0.006(6) 0.006(6) -0.006(5)
C77 0.055(6) 0.064(7) 0.096(9) -0.027(7) 0.013(6) -0.017(5)
C78 0.066(7) 0.069(8) 0.097(9) -0.036(7) 0.011(7) -0.013(5)
C79 0.073(6) 0.090(6) 0.129(8) -0.054(6) 0.003(6) -0.031(5)
C80 0.061(5) 0.076(5) 0.086(6) -0.030(4) -0.011(5) -0.009(4)
C96 0.047(16) 0.028(13) 0.12(2) -0.016(12) 0.024(17) -0.029(11)
C97 0.07(2) 0.036(15) 0.15(3) -0.033(15) -0.02(2) 0.006(12)
C98 0.070(15) 0.026(11) 0.105(18) -0.006(10) 0.000(14) -0.005(9)
C83 0.075(6) 0.110(6) 0.057(5) 0.037(5) -0.020(4) -0.054(5)
C82 0.075(5) 0.100(6) 0.084(6) 0.038(5) -0.057(5) -0.044(4)
C87 0.079(6) 0.082(5) 0.118(7) 0.055(5) -0.040(5) -0.048(4)
C88 0.065(6) 0.134(9) 0.113(7) 0.050(6) -0.037(6) -0.067(6)
C84 0.079(6) 0.090(5) 0.058(5) -0.017(4) 0.008(4) -0.022(4)
C86 0.064(6) 0.214(11) 0.055(4) 0.044(5) -0.004(4) -0.071(6)

loop_
_atom_type_symbol
_atom_type_description
_atom_type_scat_dispersion_real
_atom_type_scat_dispersion_imag
_atom_type_scat_source
C C 0.0033 0.0016 'International Tables Vol C Tables 4.2.6.8 and 6.1.1.4'
H H 0.0000 0.0000 'International Tables Vol C Tables 4.2.6.8 and 6.1.1.4'
N N 0.0061 0.0033 'International Tables Vol C Tables 4.2.6.8 and 6.1.1.4'
O O 0.0106 0.0060 'International Tables Vol C Tables 4.2.6.8 and 6.1.1.4'
Cr Cr 0.3209 0.6236 'International Tables Vol C Tables 4.2.6.8 and 6.1.1.4'

loop_
_geom_angle_atom_site_label_1
_geom_angle_atom_site_label_2
_geom_angle_atom_site_label_3
_geom_angle
_geom_angle_site_symmetry_1
_geom_angle_site_symmetry_3
N1 Cr1 N2 104.9(2) . .
N1 Cr1 O2 111.5(2) . .
N2 Cr1 O2 108.4(2) . .
N1 Cr1 O1 108.2(2) . .
N2 Cr1 O1 112.3(2) . .
O2 Cr1 O1 111.41(17) . .
C30 O2 Cr1 153.5(4) . .
C1 O1 Cr1 153.2(3) . .
C26 O4 C29 116.8(4) . .
C23 N1 Cr1 162.3(5) . .
C16 N2 Cr1 148.1(4) . .
C14 C12 C13 106.6(5) . .
C14 C12 C15 107.0(4) . .
C13 C12 C15 105.8(5) . .
C14 C12 C1 109.4(4) . .
C13 C12 C1 116.6(5) . .
C15 C12 C1 111.0(5) . .
O1 C1 C11 109.4(4) . .
O1 C1 C12 107.1(4) . .
C11 C1 C12 111.9(4) . .
O1 C1 C2 103.4(4) . .
C11 C1 C2 106.7(4) . .
C12 C1 C2 117.8(4) . .
N2 C16 C21 120.1(5) . .
N2 C16 C17 121.4(5) . .
C21 C16 C17 118.5(5) . .
O4 C26 C27 115.2(5) . .
O4 C26 C25 123.4(5) . .
C27 C26 C25 121.4(5) . .
C18 C17 C16 119.7(6) . .
C11 C6 C7 121.7(6) . .
C10 C11 C6 116.1(5) . .
C10 C11 C1 124.1(5) . .
C6 C11 C1 119.8(5) . .
C23 C24 C25 120.4(5) . .
C11 C10 C9 122.4(6) . .
C26 C25 C24 118.7(5) . .
C37 C35 C38 106.5(6) . .
C37 C35 C36 105.6(5) . .
C38 C35 C36 103.4(5) . .
C37 C35 C30 116.9(5) . .
C38 C35 C30 112.6(5) . .
C36 C35 C30 110.7(5) . .
C21 C20 C19 120.7(6) . .
C24 C23 N1 119.1(5) . .
C24 C23 C28 119.7(5) . .
N1 C23 C28 121.2(5) . .
C7 C8 C9 119.2(6) . .
C19 C18 C17 121.1(7) . .
O2 C30 C39 108.5(5) . .
O2 C30 C31 102.2(5) . .
C39 C30 C31 110.4(5) . .
O2 C30 C35 107.5(5) . .
C39 C30 C35 109.7(5) . .
C31 C30 C35 118.0(5) . .
C27 C28 C23 120.0(5) . .
C8 C7 C6 120.3(6) . .
C20 C21 C16 120.8(6) . .
C40 C39 C44 118.8(7) . .
C40 C39 C30 120.4(6) . .
C44 C39 C30 120.8(7) . .
C5 C2 C4 107.0(5) . .
C5 C2 C3 108.6(5) . .
C4 C2 C3 106.4(5) . .
C5 C2 C1 111.1(5) . .
C4 C2 C1 108.4(5) . .
C3 C2 C1 114.9(5) . .
C26 C27 C28 119.6(6) . .
C91 O3 C19 111.8(14) . .
C19 O33 C90 110.3(13) . .
C8 C9 C10 120.2(6) . .
C18 C19 C20 119.2(6) . .
C18 C19 O33 106.3(9) . .
C20 C19 O33 134.4(9) . .
C18 C19 O3 134.7(10) . .
C20 C19 O3 106.0(9) . .
O33 C19 O3 28.5(7) . .
C39 C40 C41 121.6(8) . .
C33 C31 C32 108.4(6) . .
C33 C31 C34 109.4(7) . .
C32 C31 C34 104.9(6) . .
C33 C31 C30 112.0(6) . .
C32 C31 C30 106.8(6) . .
C34 C31 C30 114.9(6) . .
C39 C44 C43 120.1(8) . .
C42 C43 C44 121.4(8) . .
C40 C41 C42 118.6(9) . .
C43 C42 C41 119.5(8) . .
N4 Cr2 N3 106.0(2) . .
N4 Cr2 O6 110.4(2) . .
N3 Cr2 O6 108.8(2) . .
N4 Cr2 O5 107.6(2) . .
N3 Cr2 O5 112.1(2) . .
O6 Cr2 O5 111.69(17) . .
C59 O5 Cr2 155.7(3) . .
C55 O8 C58 117.6(4) . .
C48 O7 C51 118.1(5) . .
C74 O6 Cr2 156.0(4) . .
C45 N3 Cr2 152.7(4) . .
C65 C60 C61 116.1(5) . .
C65 C60 C59 123.1(5) . .
C61 C60 C59 120.7(5) . .
C73 C70 C72 107.6(5) . .
C73 C70 C71 106.9(5) . .
C72 C70 C71 104.8(5) . .
C73 C70 C59 109.9(4) . .
C72 C70 C59 116.3(5) . .
C71 C70 C59 110.8(5) . .
O8 C55 C54 115.2(5) . .
O8 C55 C56 123.5(5) . .
C54 C55 C56 121.3(5) . .
C52 N4 Cr2 157.9(5) . .
C48 C49 C50 119.4(6) . .
C55 C56 C57 118.6(5) . .
C45 C50 C49 120.7(5) . .
C60 C61 C62 122.5(6) . .
C50 C45 N3 121.1(5) . .
C50 C45 C46 119.1(5) . .
N3 C45 C46 119.8(5) . .
O6 C74 C75 108.0(5) . .
O6 C74 C85 107.7(5) . .
C75 C74 C85 112.0(6) . .
O6 C74 C81 101.8(5) . .
C75 C74 C81 109.7(5) . .
C85 C74 C81 116.7(5) . .
C46 C47 C48 120.1(5) . .
C47 C46 C45 120.3(5) . .
C54 C53 C52 119.1(5) . .
O5 C59 C60 108.4(4) . .
O5 C59 C70 106.3(4) . .
C60 C59 C70 112.0(4) . .
O5 C59 C66 102.4(4) . .
C60 C59 C66 108.0(4) . .
C70 C59 C66 118.9(4) . .
C57 C52 N4 119.6(5) . .
C57 C52 C53 119.4(5) . .
N4 C52 C53 121.0(5) . .
C63 C62 C61 120.2(6) . .
C55 C54 C53 120.4(5) . .
C63 C64 C65 120.5(6) . .
C60 C65 C64 122.1(6) . .
C52 C57 C56 121.3(5) . .
C83 C81 C82 106.8(6) . .
C83 C81 C84 109.4(7) . .
C82 C81 C84 106.6(6) . .
C83 C81 C74 109.3(5) . .
C82 C81 C74 114.8(6) . .
C84 C81 C74 109.9(5) . .
C49 C48 O7 125.0(5) . .
C49 C48 C47 120.5(5) . .
O7 C48 C47 114.6(5) . .
C69 C66 C67 107.0(5) . .
C69 C66 C68 105.7(5) . .
C67 C66 C68 108.8(5) . .
C69 C66 C59 109.3(4) . .
C67 C66 C59 112.2(5) . .
C68 C66 C59 113.4(5) . .
C62 C63 C64 118.6(6) . .
C87 C85 C86 102.9(7) . .
C87 C85 C88 107.6(7) . .
C86 C85 C88 103.5(7) . .
C87 C85 C74 113.8(6) . .
C86 C85 C74 110.6(7) . .
C88 C85 C74 117.2(6) . .
C80 C75 C76 113.6(8) . .
C80 C75 C74 121.5(7) . .
C76 C75 C74 122.8(8) . .
C77 C76 C75 123.8(11) . .
C76 C77 C78 119.5(13) . .
C77 C78 C79 117.7(12) . .
C80 C79 C78 120.6(9) . .
C75 C80 C79 122.3(8) . .
C97 C98 C96 122(3) . .

loop_
_geom_bond_atom_site_label_1
_geom_bond_atom_site_label_2
_geom_bond_distance
_geom_bond_site_symmetry_2
Cr1 N1 1.642(5) .
Cr1 N2 1.665(5) .
Cr1 O2 1.777(4) .
Cr1 O1 1.795(4) .
O2 C30 1.426(7) .
O1 C1 1.405(7) .
O4 C26 1.358(7) .
O4 C29 1.407(7) .
N1 C23 1.390(7) .
N2 C16 1.384(7) .
C12 C14 1.528(8) .
C12 C13 1.538(8) .
C12 C15 1.543(8) .
C12 C1 1.602(8) .
C1 C11 1.553(8) .
C1 C2 1.610(8) .
C16 C21 1.384(8) .
C16 C17 1.392(8) .
C26 C27 1.373(8) .
C26 C25 1.381(8) .
C17 C18 1.385(9) .
C6 C11 1.389(8) .
C6 C7 1.404(8) .
C11 C10 1.386(8) .
C24 C23 1.373(8) .
C24 C25 1.399(8) .
C10 C9 1.389(8) .
C35 C37 1.529(10) .
C35 C38 1.546(9) .
C35 C36 1.550(9) .
C35 C30 1.586(8) .
C20 C21 1.367(9) .
C20 C19 1.375(10) .
C23 C28 1.400(8) .
C8 C7 1.364(9) .
C8 C9 1.373(9) .
C18 C19 1.360(11) .
C30 C39 1.569(9) .
C30 C31 1.584(9) .
C4 C2 1.537(8) .
C5 C2 1.534(8) .
C3 C2 1.544(9) .
C28 C27 1.380(9) .
C39 C40 1.374(10) .
C39 C44 1.382(10) .
O3 C91 1.40(3) .
O3 C19 1.410(16) .
O33 C19 1.380(13) .
O33 C90 1.388(16) .
C40 C41 1.388(11) .
C31 C33 1.498(11) .
C31 C32 1.522(10) .
C31 C34 1.546(10) .
C44 C43 1.385(12) .
C43 C42 1.352(14) .
C41 C42 1.406(13) .
Cr2 N4 1.650(5) .
Cr2 N3 1.650(5) .
Cr2 O6 1.771(4) .
Cr2 O5 1.779(4) .
O5 C59 1.422(6) .
O8 C55 1.363(6) .
O8 C58 1.401(7) .
O7 C48 1.371(7) .
O7 C51 1.420(8) .
O6 C74 1.413(7) .
N3 C45 1.389(7) .
C60 C65 1.385(8) .
C60 C61 1.386(8) .
C60 C59 1.548(7) .
C70 C73 1.520(8) .
C70 C72 1.549(8) .
C70 C71 1.549(8) .
C70 C59 1.592(8) .
C55 C54 1.366(8) .
C55 C56 1.387(8) .
N4 C52 1.379(7) .
C49 C48 1.370(8) .
C49 C50 1.390(8) .
C56 C57 1.392(8) .
C50 C45 1.386(8) .
C61 C62 1.392(8) .
C45 C46 1.390(8) .
C74 C75 1.508(10) .
C74 C85 1.586(9) .
C74 C81 1.608(8) .
C47 C46 1.370(8) .
C47 C48 1.389(8) .
C53 C54 1.388(8) .
C53 C52 1.415(8) .
C59 C66 1.599(8) .
C52 C57 1.371(8) .
C62 C63 1.373(9) .
C64 C63 1.381(9) .
C64 C65 1.391(9) .
C81 C83 1.507(9) .
C81 C82 1.512(9) .
C81 C84 1.533(11) .
C66 C69 1.519(9) .
C66 C67 1.521(9) .
C66 C68 1.553(9) .
C85 C87 1.514(12) .
C85 C86 1.528(12) .
C85 C88 1.547(10) .
C75 C80 1.361(11) .
C75 C76 1.490(15) .
C76 C77 1.344(17) .
C77 C78 1.366(17) .
C78 C79 1.466(17) .
C79 C80 1.369(12) .
C96 C98 1.46(4) .
C97 C98 1.31(4) .
